data_7225869
loop_
_publ_author_name
'Eisenberg, David'
'Stroek, Wowa'
'Geels, Norbert J.'
'Tanase, Stefania'
'Ferbinteanu, Marilena'
'Teat, Simon J.'
'Mettraux, Pierre'
'Yan, Ning'
'Rothenberg, Gadi'

_publ_section_title
;
 A rational synthesis of hierarchically porous, N-doped carbon from
 Mg-based MOFs: understanding the link between nitrogen content and oxygen
 reduction electrocatalysis.
;
_journal_issue 30
_journal_name_full 'Physical chemistry chemical physics : PCCP'
_journal_page_first 20778
_journal_page_last 20783
_journal_paper_doi 10.1039/c6cp04132a
_journal_volume 18
_journal_year 2016
_chemical_formula_sum 'C8 H19 Mg N O10'
_chemical_formula_weight 313.55
_space_group_crystal_system orthorhombic
_space_group_IT_number 33
_space_group_name_Hall 'P 2c -2n'
_space_group_name_H-M_alt 'P n a 21'
_symmetry_space_group_name_Hall 'P 2c -2n'
_symmetry_space_group_name_H-M 'P n a 21'
_atom_sites_solution_hydrogens mixed
_atom_sites_solution_primary 'intrinsic phasing'
_atom_sites_solution_secondary difmap
_audit_creation_method SHELXL-2014/7
_audit_update_record
;
2016-03-23 deposited with the CCDC.
2016-07-08 downloaded from the CCDC.
;
_cell_angle_alpha 90
_cell_angle_beta 90
_cell_angle_gamma 90
_cell_formula_units_Z 8
_cell_length_a 17.8204(16)
_cell_length_b 9.9753(9)
_cell_length_c 15.6487(14)
_cell_measurement_reflns_used 9896
_cell_measurement_temperature 100(2)
_cell_measurement_theta_max 31.07
_cell_measurement_theta_min 3.78
_cell_volume 2781.8(4)
_computing_cell_refinement 'Bruker SAINT v8.34a'
_computing_data_collection 'Bruker APEX 2'
_computing_data_reduction 'Bruker SAINT v8.34a'
_computing_molecular_graphics 'Bruker SHELXTL'
_computing_publication_material 'Bruker SHELXTL & local programs'
_computing_structure_refinement 'SHELXL-2014/7 (Sheldrick, 2014)'
_computing_structure_solution 'Bruker SHELXTL 2014/4'
_diffrn_ambient_temperature 100(2)
_diffrn_detector_area_resol_mean 10.42
_diffrn_measured_fraction_theta_full 1.000
_diffrn_measured_fraction_theta_max 0.999
_diffrn_measurement_device_type 'Bruker D8 with PHOTON 100 detector'
_diffrn_measurement_method '\w/\q shutterless scans'
_diffrn_radiation_type synchrotron
_diffrn_radiation_wavelength 0.7749
_diffrn_reflns_av_R_equivalents 0.0692
_diffrn_reflns_av_unetI/netI 0.0371
_diffrn_reflns_Laue_measured_fraction_full 1.000
_diffrn_reflns_Laue_measured_fraction_max 0.999
_diffrn_reflns_number 74713
_diffrn_reflns_point_group_measured_fraction_full 1.000
_diffrn_reflns_point_group_measured_fraction_max 0.999
_diffrn_reflns_theta_full 27.706
_diffrn_reflns_theta_max 31.110
_diffrn_reflns_theta_min 2.492
_diffrn_source 'Advanced Light Source station 11.3.1'
_exptl_absorpt_coefficient_mu 0.217
_exptl_absorpt_correction_T_max 0.991
_exptl_absorpt_correction_T_min 0.819
_exptl_absorpt_correction_type multi-scan
_exptl_absorpt_process_details 'TWINABS 2012/1 Bruker AXS Madison WI USA'
_exptl_crystal_colour colourless
_exptl_crystal_density_diffrn 1.497
_exptl_crystal_description needle
_exptl_crystal_F_000 1328
_exptl_crystal_size_max 0.220
_exptl_crystal_size_mid 0.040
_exptl_crystal_size_min 0.040
_refine_diff_density_max 0.435
_refine_diff_density_min -0.266
_refine_diff_density_rms 0.060
_refine_ls_abs_structure_details
;
 Refined as an inversion twin.
;
_refine_ls_abs_structure_Flack 0.3(2)
_refine_ls_extinction_method none
_refine_ls_goodness_of_fit_ref 1.030
_refine_ls_hydrogen_treatment mixed
_refine_ls_matrix_type full
_refine_ls_number_parameters 435
_refine_ls_number_reflns 6902
_refine_ls_number_restraints 1
_refine_ls_restrained_S_all 1.030
_refine_ls_R_factor_all 0.0526
_refine_ls_R_factor_gt 0.0415
_refine_ls_shift/su_max 0.001
_refine_ls_shift/su_mean 0.000
_refine_ls_structure_factor_coef Fsqd
_refine_ls_weighting_details 'w=1/[\s^2^(Fo^2^)+(0.0509P)^2^+0.8779P] where P=(Fo^2^+2Fc^2^)/3'
_refine_ls_weighting_scheme calc
_refine_ls_wR_factor_gt 0.0929
_refine_ls_wR_factor_ref 0.0975
_reflns_Friedel_coverage 0.931
_reflns_Friedel_fraction_full 1.000
_reflns_Friedel_fraction_max 0.999
_reflns_number_gt 6031
_reflns_number_total 6902
_reflns_threshold_expression 'I > 2\s(I)'
_cod_data_source_file c6cp04132a2.cif
_cod_data_source_block twin4_a
_cod_depositor_comments 'Adding full bibliography for 7225869--7225870.cif.'
_cod_database_code 7225869
_shelx_shelxl_version_number 2014/7
_shelx_space_group_comment
;
The symmetry employed for this shelxl refinement is uniquely defined
by the following loop, which should always be used as a source of
symmetry information in preference to the above space-group names.
They are only intended as comments.
;
_shelx_estimated_absorpt_t_min 0.954
_shelx_estimated_absorpt_t_max 0.991

loop_
_space_group_symop_operation_xyz
'x, y, z'
'-x, -y, z+1/2'
'x+1/2, -y+1/2, z'
'-x+1/2, y+1/2, z+1/2'

loop_
_atom_site_label
_atom_site_type_symbol
_atom_site_fract_x
_atom_site_fract_y
_atom_site_fract_z
_atom_site_U_iso_or_equiv
_atom_site_adp_type
_atom_site_occupancy
_atom_site_site_symmetry_order
_atom_site_calc_flag
_atom_site_refinement_flags_posn
_atom_site_refinement_flags_adp
_atom_site_refinement_flags_occupancy
_atom_site_disorder_assembly
_atom_site_disorder_group
Mg1 Mg 0.89155(6) 0.32544(8) 0.14500(7) 0.0113(2) Uani 1 1 d . . . . .
O1W O 0.89989(13) 0.4477(2) 0.25394(14) 0.0155(4) Uani 1 1 d . . . . .
O2W O 0.96805(13) 0.4501(2) 0.08283(16) 0.0169(5) Uani 1 1 d . . . . .
O3W O 0.80480(14) 0.4513(2) 0.10541(17) 0.0243(6) Uani 1 1 d . . . . .
Mg2 Mg 0.61029(6) 0.32836(8) 0.64168(7) 0.0110(2) Uani 1 1 d . . . . .
O4W O 0.61207(13) 0.4523(2) 0.75031(14) 0.0152(4) Uani 1 1 d . . . . .
O5W O 0.68618(13) 0.4553(2) 0.58146(15) 0.0166(5) Uani 1 1 d . . . . .
O6W O 0.52496(13) 0.4427(2) 0.59081(15) 0.0160(5) Uani 1 1 d . . . . .
O1 O 0.81842(12) 0.20934(19) 0.21257(15) 0.0187(5) Uani 1 1 d . . . . .
O2 O 0.75883(12) 0.35323(18) 0.30015(13) 0.0154(4) Uani 1 1 d . . . . .
C1 C 0.76228(17) 0.2499(2) 0.25513(18) 0.0129(6) Uani 1 1 d . . . . .
C2 C 0.69243(16) 0.1626(3) 0.24721(19) 0.0133(5) Uani 1 1 d . . . . .
H2A H 0.6736 0.1655 0.1877 0.016 Uiso 1 1 calc R U . . .
H2B H 0.7052 0.0685 0.2611 0.016 Uiso 1 1 calc R U . . .
O3 O 0.60710(13) 0.2090(2) 0.53568(13) 0.0167(4) Uani 1 1 d . . . . .
O4 O 0.57347(12) 0.35482(18) 0.43319(13) 0.0155(4) Uani 1 1 d . . . . .
C3 C 0.60382(18) 0.2495(2) 0.45962(18) 0.0129(6) Uani 1 1 d . . . . .
C4 C 0.64233(16) 0.1588(3) 0.39512(17) 0.0128(5) Uani 1 1 d . . . . .
H4A H 0.6964 0.1524 0.4089 0.015 Uiso 1 1 calc R U . . .
H4B H 0.6206 0.0676 0.3986 0.015 Uiso 1 1 calc R U . . .
O5 O 0.47607(12) 0.30606(18) 0.17318(15) 0.0186(5) Uani 1 1 d . . . . .
O6 O 0.58678(12) 0.39565(18) 0.20346(14) 0.0171(4) Uani 1 1 d . . . . .
C5 C 0.53873(16) 0.3076(2) 0.21077(18) 0.0136(5) Uani 1 1 d . . . . .
C6 C 0.55538(16) 0.1920(2) 0.27208(18) 0.0124(5) Uani 1 1 d . . . . .
H6A H 0.5184 0.1913 0.3193 0.015 Uiso 1 1 calc R U . . .
H6B H 0.5521 0.1053 0.2415 0.015 Uiso 1 1 calc R U . . .
N1 N 0.63297(14) 0.2118(2) 0.30672(15) 0.0106(4) Uani 1 1 d . . . . .
H1N H 0.639(2) 0.301(4) 0.306(2) 0.015(8) Uiso 1 1 d . . . . .
O7 O 0.53871(12) 0.19422(18) 0.69850(15) 0.0183(5) Uani 1 1 d . . . . .
O8 O 0.42305(12) 0.11161(18) 0.71315(14) 0.0171(4) Uani 1 1 d . . . . .
C7 C 0.47171(16) 0.1982(2) 0.72570(18) 0.0131(5) Uani 1 1 d . . . . .
C8 C 0.45049(16) 0.3183(3) 0.78056(18) 0.0129(5) Uani 1 1 d . . . . .
H8A H 0.4831 0.3227 0.8317 0.015 Uiso 1 1 calc R U . . .
H8B H 0.4568 0.4023 0.7476 0.015 Uiso 1 1 calc R U . . .
O9 O 0.19727(12) 0.28767(19) 0.68736(14) 0.0157(4) Uani 1 1 d . . . . .
O10 O 0.24558(12) 0.1633(2) 0.79350(14) 0.0184(5) Uani 1 1 d . . . . .
C9 C 0.24719(17) 0.2585(2) 0.74132(18) 0.0122(5) Uani 1 1 d . . . . .
C10 C 0.31599(15) 0.3480(2) 0.74014(17) 0.0114(5) Uani 1 1 d . . . . .
H10A H 0.3400 0.3444 0.6831 0.014 Uiso 1 1 calc R U . . .
H10B H 0.3011 0.4420 0.7516 0.014 Uiso 1 1 calc R U . . .
O11 O 0.37208(12) 0.29129(19) 1.03755(13) 0.0148(4) Uani 1 1 d . . . . .
O12 O 0.41227(13) 0.15137(19) 0.93455(14) 0.0187(5) Uani 1 1 d . . . . .
C11 C 0.38190(18) 0.2569(2) 0.96056(17) 0.0130(6) Uani 1 1 d . . . . .
C12 C 0.35294(16) 0.3545(3) 0.89359(17) 0.0123(5) Uani 1 1 d . . . . .
H12A H 0.2981 0.3661 0.9001 0.015 Uiso 1 1 calc R U . . .
H12B H 0.3771 0.4430 0.9014 0.015 Uiso 1 1 calc R U . . .
N2 N 0.37010(13) 0.3017(2) 0.80682(15) 0.0106(4) Uani 1 1 d . . . . .
H2N H 0.367(2) 0.214(4) 0.811(3) 0.030(10) Uiso 1 1 d . . . . .
O1S O 0.83716(13) 0.4609(2) 0.57244(17) 0.0256(5) Uani 1 1 d . . . . .
H1SO H 0.872(3) 0.433(5) 0.611(4) 0.072(19) Uiso 1 1 d . . . . .
C1S C 0.8622(2) 0.4208(3) 0.4889(2) 0.0245(7) Uani 1 1 d . . . . .
H1S1 H 0.9089 0.4696 0.4746 0.029 Uiso 1 1 calc R U . . .
H1S2 H 0.8236 0.4459 0.4462 0.029 Uiso 1 1 calc R U . . .
C2S C 0.8766(3) 0.2718(4) 0.4833(3) 0.0404(10) Uani 1 1 d . . . . .
H2S1 H 0.9181 0.2478 0.5214 0.061 Uiso 1 1 calc R U . . .
H2S2 H 0.8896 0.2479 0.4244 0.061 Uiso 1 1 calc R U . . .
H2S3 H 0.8313 0.2229 0.5005 0.061 Uiso 1 1 calc R U . . .
O2S O 0.7186(2) 0.4365(4) -0.0367(2) 0.0268(8) Uani 0.65 1 d . . P A 1
H2S H 0.7299 0.3991 -0.0830 0.040 Uiso 0.65 1 calc R U P A 1
O2S' O 0.6655(4) 0.4564(7) 0.0578(4) 0.0263(15) Uani 0.35 1 d . . P A 2
H2S' H 0.6473 0.4056 0.0952 0.039 Uiso 0.35 1 calc R U P A 2
C3S C 0.6403(2) 0.4187(4) -0.0203(3) 0.0316(8) Uani 1 1 d . . . . .
H3SC H 0.6801 0.4365 -0.0629 0.038 Uiso 0.35 1 calc R U P A 2
H3SD H 0.5964 0.4748 -0.0355 0.038 Uiso 0.35 1 calc R U P A 2
H3SA H 0.6109 0.4714 -0.0622 0.038 Uiso 0.65 1 calc R U P A 1
H3SB H 0.6283 0.4528 0.0375 0.038 Uiso 0.65 1 calc R U P A 1
C4S C 0.6180(3) 0.2739(5) -0.0263(3) 0.0489(12) Uani 1 1 d . . . . .
H4S1 H 0.6534 0.2191 0.0066 0.073 Uiso 1 1 calc R U . . .
H4S2 H 0.6187 0.2455 -0.0862 0.073 Uiso 1 1 calc R U . . .
H4S3 H 0.5674 0.2623 -0.0031 0.073 Uiso 1 1 calc R U . . .
H1WA H 0.902(2) 0.526(4) 0.240(3) 0.025(10) Uiso 1 1 d . . . . .
H1WB H 0.858(3) 0.438(4) 0.275(3) 0.028(12) Uiso 1 1 d . . . . .
H2WA H 0.959(2) 0.439(4) 0.035(3) 0.020(10) Uiso 1 1 d . . . . .
H2WB H 0.964(2) 0.523(5) 0.091(3) 0.028(11) Uiso 1 1 d . . . . .
H3WA H 0.766(4) 0.448(5) 0.074(4) 0.069(18) Uiso 1 1 d . . . . .
H3WB H 0.810(3) 0.529(5) 0.106(3) 0.044(14) Uiso 1 1 d . . . . .
H4WA H 0.616(2) 0.529(4) 0.736(3) 0.025(10) Uiso 1 1 d . . . . .
H4WB H 0.648(3) 0.431(4) 0.774(3) 0.026(12) Uiso 1 1 d . . . . .
H5WA H 0.738(3) 0.456(4) 0.589(3) 0.030(11) Uiso 1 1 d . . . . .
H5WB H 0.6739(19) 0.532(4) 0.578(2) 0.013(8) Uiso 1 1 d . . . . .
H6WA H 0.521(2) 0.519(4) 0.601(2) 0.017(9) Uiso 1 1 d . . . . .
H6WB H 0.532(3) 0.438(5) 0.539(4) 0.050(15) Uiso 1 1 d . . . . .

loop_
_atom_site_aniso_label
_atom_site_aniso_U_11
_atom_site_aniso_U_22
_atom_site_aniso_U_33
_atom_site_aniso_U_23
_atom_site_aniso_U_13
_atom_site_aniso_U_12
Mg1 0.0123(5) 0.0090(4) 0.0125(5) -0.0009(3) 0.0003(4) 0.0001(3)
O1W 0.0175(12) 0.0105(9) 0.0184(11) -0.0024(8) 0.0008(9) -0.0019(8)
O2W 0.0206(12) 0.0123(10) 0.0176(12) -0.0036(8) 0.0018(10) -0.0024(8)
O3W 0.0252(13) 0.0120(10) 0.0356(15) -0.0046(9) -0.0147(11) 0.0036(9)
Mg2 0.0130(5) 0.0087(4) 0.0114(5) -0.0003(3) 0.0003(4) 0.0007(3)
O4W 0.0174(12) 0.0122(9) 0.0159(11) -0.0008(8) -0.0011(9) 0.0016(8)
O5W 0.0157(12) 0.0112(9) 0.0229(11) 0.0024(8) 0.0039(9) 0.0014(8)
O6W 0.0190(11) 0.0124(10) 0.0167(12) -0.0017(8) -0.0012(9) 0.0040(8)
O1 0.0198(11) 0.0118(9) 0.0244(12) -0.0020(8) 0.0101(9) -0.0010(8)
O2 0.0167(10) 0.0123(8) 0.0171(10) -0.0028(7) 0.0039(8) -0.0018(7)
C1 0.0164(15) 0.0100(11) 0.0124(13) 0.0013(9) 0.0026(12) -0.0008(9)
C2 0.0138(13) 0.0123(11) 0.0138(13) -0.0029(10) 0.0017(11) 0.0007(10)
O3 0.0276(12) 0.0123(9) 0.0103(10) 0.0014(8) -0.0006(9) -0.0012(8)
O4 0.0204(11) 0.0121(8) 0.0139(10) 0.0000(7) -0.0002(9) 0.0034(8)
C3 0.0168(16) 0.0111(12) 0.0106(13) -0.0020(9) 0.0001(12) -0.0034(9)
C4 0.0149(14) 0.0129(12) 0.0107(13) 0.0030(10) -0.0015(11) 0.0018(10)
O5 0.0175(11) 0.0123(9) 0.0261(12) 0.0033(8) -0.0076(9) -0.0011(8)
O6 0.0182(10) 0.0113(8) 0.0218(11) 0.0034(8) -0.0017(9) -0.0013(7)
C5 0.0150(13) 0.0121(11) 0.0138(13) -0.0015(10) -0.0007(11) 0.0019(9)
C6 0.0117(13) 0.0111(11) 0.0145(13) -0.0005(10) -0.0025(11) -0.0011(10)
N1 0.0125(11) 0.0091(10) 0.0102(11) 0.0003(9) 0.0003(9) 0.0011(9)
O7 0.0159(10) 0.0119(8) 0.0271(12) 0.0043(8) 0.0072(9) 0.0028(7)
O8 0.0181(11) 0.0121(8) 0.0210(11) -0.0021(8) 0.0016(9) -0.0012(7)
C7 0.0145(14) 0.0103(11) 0.0144(14) 0.0040(9) 0.0017(11) 0.0042(10)
C8 0.0121(13) 0.0106(11) 0.0159(14) 0.0004(10) 0.0012(11) -0.0022(9)
O9 0.0156(11) 0.0125(9) 0.0189(11) 0.0013(7) -0.0053(9) -0.0006(8)
O10 0.0171(11) 0.0183(9) 0.0198(11) 0.0046(8) -0.0035(9) -0.0049(8)
C9 0.0115(14) 0.0123(11) 0.0127(13) -0.0034(9) 0.0008(11) -0.0003(9)
C10 0.0108(13) 0.0121(11) 0.0113(13) 0.0011(9) -0.0007(10) -0.0006(9)
O11 0.0209(11) 0.0127(9) 0.0109(10) -0.0014(7) -0.0013(9) 0.0003(8)
O12 0.0286(13) 0.0126(9) 0.0149(10) -0.0014(7) -0.0003(10) 0.0041(8)
C11 0.0148(15) 0.0126(12) 0.0115(14) 0.0008(10) -0.0013(12) -0.0023(9)
C12 0.0150(14) 0.0120(11) 0.0101(13) -0.0007(9) -0.0004(11) 0.0017(10)
N2 0.0111(11) 0.0098(10) 0.0109(11) -0.0008(9) -0.0002(9) 0.0007(8)
O1S 0.0190(12) 0.0359(13) 0.0219(12) -0.0010(10) 0.0005(10) 0.0048(10)
C1S 0.0245(18) 0.0289(16) 0.0203(17) -0.0029(13) 0.0000(14) 0.0015(13)
C2S 0.050(3) 0.0329(19) 0.038(2) -0.0066(18) -0.004(2) 0.0104(18)
O2S 0.0175(18) 0.044(2) 0.0194(18) -0.0071(15) -0.0013(14) -0.0016(15)
O2S' 0.016(3) 0.045(4) 0.017(4) 0.008(3) 0.000(3) -0.008(3)
C3S 0.030(2) 0.0339(18) 0.0314(19) -0.0004(15) 0.0014(16) -0.0018(15)
C4S 0.062(3) 0.039(2) 0.046(3) -0.002(2) 0.012(2) -0.018(2)

loop_
_atom_type_symbol
_atom_type_description
_atom_type_scat_dispersion_real
_atom_type_scat_dispersion_imag
_atom_type_scat_source
C C 0.0040 0.0020 'XDISP Program in WinGX L.Kissel & R.H.Pratt Acta Cryst A46 170 1990'
H H 0.0000 0.0000 'XDISP Program in WinGX L.Kissel & R.H.Pratt Acta Cryst A46 170 1990'
N N 0.0076 0.0040 'XDISP Program in WinGX L.Kissel & R.H.Pratt Acta Cryst A46 170 1990'
O O 0.0132 0.0074 'XDISP Program in WinGX L.Kissel & R.H.Pratt Acta Cryst A46 170 1990'
Mg Mg 0.0585 0.0440 'XDISP Program in WinGX L.Kissel & R.H.Pratt Acta Cryst A46 170 1990'

loop_
_geom_angle_atom_site_label_1
_geom_angle_atom_site_label_2
_geom_angle_atom_site_label_3
_geom_angle
_geom_angle_site_symmetry_1
_geom_angle_site_symmetry_3
O1 Mg1 O5 89.69(10) . 3
O1 Mg1 O11 89.69(9) . 3_554
O5 Mg1 O11 86.44(9) 3 3_554
O1 Mg1 O3W 91.27(10) . .
O5 Mg1 O3W 174.81(12) 3 .
O11 Mg1 O3W 88.46(10) 3_554 .
O1 Mg1 O2W 176.50(11) . .
O5 Mg1 O2W 90.11(10) 3 .
O11 Mg1 O2W 93.79(10) 3_554 .
O3W Mg1 O2W 89.24(10) . .
O1 Mg1 O1W 87.38(10) . .
O5 Mg1 O1W 98.36(10) 3 .
O11 Mg1 O1W 174.35(10) 3_554 .
O3W Mg1 O1W 86.78(10) . .
O2W Mg1 O1W 89.20(10) . .
O1 Mg1 H1WB 70.6(11) . .
O5 Mg1 H1WB 107.4(11) 3 .
O11 Mg1 H1WB 155.4(12) 3_554 .
O3W Mg1 H1WB 77.7(11) . .
O2W Mg1 H1WB 106.2(11) . .
O1W Mg1 H1WB 19.5(12) . .
O1 Mg1 H2WA 164.8(11) . .
O5 Mg1 H2WA 95.3(9) 3 .
O11 Mg1 H2WA 76.4(10) 3_554 .
O3W Mg1 H2WA 82.6(9) . .
O2W Mg1 H2WA 18.5(10) . .
O1W Mg1 H2WA 106.0(10) . .
H1WB Mg1 H2WA 121.0(15) . .
Mg1 O1W H1WA 110(3) . .
Mg1 O1W H1WB 102(3) . .
H1WA O1W H1WB 105(4) . .
Mg1 O2W H2WA 103(3) . .
Mg1 O2W H2WB 116(3) . .
H2WA O2W H2WB 107(4) . .
Mg1 O3W H3WA 139(4) . .
Mg1 O3W H3WB 121(4) . .
H3WA O3W H3WB 98(5) . .
O3 Mg2 O7 87.39(9) . .
O3 Mg2 O6W 89.34(10) . .
O7 Mg2 O6W 93.99(10) . .
O3 Mg2 O9 88.58(9) . 3
O7 Mg2 O9 87.19(10) . 3
O6W Mg2 O9 177.56(11) . 3
O3 Mg2 O5W 90.29(10) . .
O7 Mg2 O5W 176.81(10) . .
O6W Mg2 O5W 88.16(10) . .
O9 Mg2 O5W 90.57(9) 3 .
O3 Mg2 O4W 179.19(11) . .
O7 Mg2 O4W 92.44(10) . .
O6W Mg2 O4W 89.88(10) . .
O9 Mg2 O4W 92.21(10) 3 .
O5W Mg2 O4W 89.91(9) . .
O3 Mg2 H4WB 162.9(12) . .
O7 Mg2 H4WB 94.3(10) . .
O6W Mg2 H4WB 107.5(11) . .
O9 Mg2 H4WB 74.5(11) 3 .
O5W Mg2 H4WB 87.2(11) . .
O4W Mg2 H4WB 17.9(11) . .
O3 Mg2 H6WB 72.7(13) . .
O7 Mg2 H6WB 103.2(12) . .
O6W Mg2 H6WB 19.6(13) . .
O9 Mg2 H6WB 157.9(14) 3 .
O5W Mg2 H6WB 78.2(12) . .
O4W Mg2 H6WB 106.5(13) . .
H4WB Mg2 H6WB 123.1(17) . .
Mg2 O4W H4WA 110(3) . .
Mg2 O4W H4WB 104(3) . .
H4WA O4W H4WB 109(4) . .
Mg2 O5W H5WA 127(2) . .
Mg2 O5W H5WB 116(3) . .
H5WA O5W H5WB 106(3) . .
Mg2 O6W H6WA 122(3) . .
Mg2 O6W H6WB 103(4) . .
H6WA O6W H6WB 106(4) . .
C1 O1 Mg1 126.54(17) . .
O2 C1 O1 126.7(3) . .
O2 C1 C2 118.5(3) . .
O1 C1 C2 114.8(2) . .
N1 C2 C1 110.0(2) . .
N1 C2 H2A 109.7 . .
C1 C2 H2A 109.7 . .
N1 C2 H2B 109.7 . .
C1 C2 H2B 109.7 . .
H2A C2 H2B 108.2 . .
C3 O3 Mg2 125.58(17) . .
O4 C3 O3 127.0(3) . .
O4 C3 C4 118.4(2) . .
O3 C3 C4 114.6(2) . .
N1 C4 C3 110.8(2) . .
N1 C4 H4A 109.5 . .
C3 C4 H4A 109.5 . .
N1 C4 H4B 109.5 . .
C3 C4 H4B 109.5 . .
H4A C4 H4B 108.1 . .
C5 O5 Mg1 139.46(18) . 3_455
O6 C5 O5 125.5(3) . .
O6 C5 C6 117.5(3) . .
O5 C5 C6 117.0(2) . .
N1 C6 C5 107.8(2) . .
N1 C6 H6A 110.1 . .
C5 C6 H6A 110.1 . .
N1 C6 H6B 110.1 . .
C5 C6 H6B 110.1 . .
H6A C6 H6B 108.5 . .
C4 N1 C2 112.5(2) . .
C4 N1 C6 113.1(2) . .
C2 N1 C6 112.7(2) . .
C4 N1 H1N 111(2) . .
C2 N1 H1N 104(2) . .
C6 N1 H1N 103(2) . .
C7 O7 Mg2 135.27(17) . .
O8 C7 O7 125.7(3) . .
O8 C7 C8 117.7(2) . .
O7 C7 C8 116.6(2) . .
N2 C8 C7 107.7(2) . .
N2 C8 H8A 110.2 . .
C7 C8 H8A 110.2 . .
N2 C8 H8B 110.2 . .
C7 C8 H8B 110.2 . .
H8A C8 H8B 108.5 . .
C9 O9 Mg2 129.28(18) . 3_455
O10 C9 O9 126.5(3) . .
O10 C9 C10 118.2(3) . .
O9 C9 C10 115.2(2) . .
N2 C10 C9 109.3(2) . .
N2 C10 H10A 109.8 . .
C9 C10 H10A 109.8 . .
N2 C10 H10B 109.8 . .
C9 C10 H10B 109.8 . .
H10A C10 H10B 108.3 . .
C11 O11 Mg1 126.64(18) . 3_456
O12 C11 O11 126.7(3) . .
O12 C11 C12 117.5(2) . .
O11 C11 C12 115.8(2) . .
N2 C12 C11 109.4(2) . .
N2 C12 H12A 109.8 . .
C11 C12 H12A 109.8 . .
N2 C12 H12B 109.8 . .
C11 C12 H12B 109.8 . .
H12A C12 H12B 108.2 . .
C12 N2 C10 113.3(2) . .
C12 N2 C8 114.0(2) . .
C10 N2 C8 113.0(2) . .
C12 N2 H2N 106(3) . .
C10 N2 H2N 109(3) . .
C8 N2 H2N 101(3) . .
C1S O1S H1SO 108(4) . .
O1S C1S C2S 112.3(3) . .
O1S C1S H1S1 109.2 . .
C2S C1S H1S1 109.2 . .
O1S C1S H1S2 109.2 . .
C2S C1S H1S2 109.2 . .
H1S1 C1S H1S2 107.9 . .
C1S C2S H2S1 109.5 . .
C1S C2S H2S2 109.5 . .
H2S1 C2S H2S2 109.5 . .
C1S C2S H2S3 109.5 . .
H2S1 C2S H2S3 109.5 . .
H2S2 C2S H2S3 109.5 . .
C3S O2S H2S 109.5 . .
C3S O2S' H2S' 109.5 . .
O2S' C3S C4S 114.3(5) . .
O2S C3S C4S 111.5(4) . .
O2S' C3S H3SC 108.7 . .
C4S C3S H3SC 108.7 . .
O2S' C3S H3SD 108.7 . .
C4S C3S H3SD 108.7 . .
H3SC C3S H3SD 107.6 . .
O2S C3S H3SA 109.3 . .
C4S C3S H3SA 109.3 . .
O2S C3S H3SB 109.3 . .
C4S C3S H3SB 109.3 . .
H3SA C3S H3SB 108.0 . .
C3S C4S H4S1 109.5 . .
C3S C4S H4S2 109.5 . .
H4S1 C4S H4S2 109.5 . .
C3S C4S H4S3 109.5 . .
H4S1 C4S H4S3 109.5 . .
H4S2 C4S H4S3 109.5 . .

loop_
_geom_bond_atom_site_label_1
_geom_bond_atom_site_label_2
_geom_bond_distance
_geom_bond_site_symmetry_2
Mg1 O1 2.039(2) .
Mg1 O5 2.045(2) 3
Mg1 O11 2.075(2) 3_554
Mg1 O3W 2.086(2) .
Mg1 O2W 2.086(2) .
Mg1 O1W 2.102(2) .
Mg1 H1WB 2.40(4) .
Mg1 H2WA 2.39(4) .
O1W H1WA 0.81(4) .
O1W H1WB 0.82(5) .
O2W H2WA 0.78(4) .
O2W H2WB 0.74(5) .
O3W H3WA 0.84(7) .
O3W H3WB 0.78(5) .
Mg2 O3 2.043(2) .
Mg2 O7 2.051(2) .
Mg2 O6W 2.061(2) .
Mg2 O9 2.062(2) 3
Mg2 O5W 2.078(2) .
Mg2 O4W 2.102(2) .
Mg2 H4WB 2.41(4) .
Mg2 H6WB 2.39(5) .
O4W H4WA 0.80(4) .
O4W H4WB 0.77(5) .
O5W H5WA 0.93(5) .
O5W H5WB 0.80(4) .
O6W H6WA 0.78(4) .
O6W H6WB 0.83(6) .
O1 C1 1.268(4) .
O2 C1 1.250(3) .
C1 C2 1.524(4) .
C2 N1 1.494(4) .
C2 H2A 0.9900 .
C2 H2B 0.9900 .
O3 C3 1.258(3) .
O4 C3 1.252(3) .
C3 C4 1.520(4) .
C4 N1 1.490(3) .
C4 H4A 0.9900 .
C4 H4B 0.9900 .
O5 C5 1.262(4) .
O5 Mg1 2.045(2) 3_455
O6 C5 1.232(3) .
C5 C6 1.530(4) .
C6 N1 1.498(4) .
C6 H6A 0.9900 .
C6 H6B 0.9900 .
N1 H1N 0.90(4) .
O7 C7 1.268(4) .
O8 C7 1.240(3) .
C7 C8 1.522(4) .
C8 N2 1.500(4) .
C8 H8A 0.9900 .
C8 H8B 0.9900 .
O9 C9 1.260(4) .
O9 Mg2 2.062(2) 3_455
O10 C9 1.253(3) .
C9 C10 1.517(4) .
C10 N2 1.494(4) .
C10 H10A 0.9900 .
C10 H10B 0.9900 .
O11 C11 1.265(3) .
O11 Mg1 2.075(2) 3_456
O12 C11 1.252(3) .
C11 C12 1.520(4) .
C12 N2 1.488(4) .
C12 H12A 0.9900 .
C12 H12B 0.9900 .
N2 H2N 0.88(4) .
O1S C1S 1.438(4) .
O1S H1SO 0.91(6) .
C1S C2S 1.511(5) .
C1S H1S1 0.9900 .
C1S H1S2 0.9900 .
C2S H2S1 0.9800 .
C2S H2S2 0.9800 .
C2S H2S3 0.9800 .
O2S C3S 1.430(5) .
O2S H2S 0.8400 .
O2S' C3S 1.356(8) .
O2S' H2S' 0.8400 .
C3S C4S 1.501(5) .
C3S H3SC 0.9900 .
C3S H3SD 0.9900 .
C3S H3SA 0.9900 .
C3S H3SB 0.9900 .
C4S H4S1 0.9800 .
C4S H4S2 0.9800 .
C4S H4S3 0.9800 .

loop_
_geom_hbond_atom_site_label_D
_geom_hbond_atom_site_label_H
_geom_hbond_atom_site_label_A
_geom_hbond_distance_DH
_geom_hbond_distance_HA
_geom_hbond_distance_DA
_geom_hbond_angle_DHA
_geom_hbond_site_symmetry_A
C2 H2B O10 0.99 2.53 3.510(3) 172.9 2_654
C4 H4B O12 0.99 2.33 3.301(3) 166.6 2_654
C6 H6B O8 0.99 2.25 3.189(3) 157.3 2_654
N1 H1N O2 0.90(4) 2.21(4) 2.652(3) 110(3) .
N1 H1N O6 0.90(4) 2.07(4) 2.579(3) 114(3) .
C8 H8B O6 0.99 2.27 3.168(3) 150.7 2_665
C10 H10B O2 0.99 2.43 3.397(3) 166.1 2_665
C12 H12B O4 0.99 2.26 3.242(3) 173.8 2_665
N2 H2N O8 0.88(4) 2.10(4) 2.576(3) 114(4) .
N2 H2N O12 0.88(4) 2.19(4) 2.609(3) 109(3) .
O2S H2S O10 0.84 2.05 2.878(4) 169.0 3_554
O2S' H2S' O6 0.84 2.01 2.744(7) 145.5 .
O6W H6WA O5 0.78(4) 2.08(4) 2.818(3) 158(4) 2_665
O6W H6WA O6 0.78(4) 2.64(4) 3.110(3) 121(3) 2_665
O1W H1WA O7 0.81(4) 2.09(4) 2.828(3) 151(4) 4_654
O5W H5WA O1S 0.93(5) 1.79(5) 2.695(3) 165(4) .
O4W H4WA O1 0.80(4) 2.17(4) 2.908(3) 152(4) 4_655
O4W H4WA O5 0.80(4) 2.52(4) 3.120(3) 132(4) 2_665
O5W H5WB O11 0.80(4) 2.04(4) 2.818(3) 164(4) 2_664
O1W H1WB O2 0.82(5) 2.00(5) 2.780(3) 158(4) .
O4W H4WB O10 0.77(5) 2.01(5) 2.729(3) 157(4) 3
O3W H3WA O2S 0.84(7) 1.94(7) 2.707(4) 151(6) .
O3W H3WA O2S' 0.84(7) 1.82(6) 2.593(7) 153(6) .
O3W H3WB O3 0.78(5) 2.57(5) 3.203(3) 140(4) 4_654
O3W H3WB O9 0.78(5) 2.23(5) 2.903(3) 144(5) 2_664
O2W H2WB O3 0.74(5) 2.41(4) 3.001(3) 138(4) 4_654
O2W H2WB O7 0.74(5) 2.40(5) 3.036(3) 146(4) 4_654
O1S H1SO O8 0.91(6) 1.89(6) 2.777(3) 164(5) 3
